data_7032495
loop_
_publ_author_name
'Pop, Alexandra'
'Wang, Lingfang'
'Dorcet, Vincent'
'Roisnel, Thierry'
'Carpentier, Jean-Fran\,cois'
'Silvestru, Anca'
'Sarazin, Yann'

_publ_section_title
;
 On the coordination chemistry of organochalcogenolates R(NMe2)^E(-) and
 R(NMe2)^E^O(-) (E = S, Se) onto lead(ii) and lighter divalent tetrel
 elements.
;
_journal_issue 43
_journal_name_full 'Dalton transactions (Cambridge, England : 2003)'
_journal_page_first 16459
_journal_page_last 16474
_journal_paper_doi 10.1039/c4dt02252a
_journal_volume 43
_journal_year 2014
_chemical_compound_source 'synthesis as described'
_chemical_formula_moiety 'C44 H76 N4 O2 S2 Si4 Sn2'
_chemical_formula_sum 'C44 H76 N4 O2 S2 Si4 Sn2'
_chemical_formula_weight 1107.01
_chemical_name_systematic
;
 ?
;
_space_group_IT_number 14
_symmetry_cell_setting monoclinic
_symmetry_Int_Tables_number 14
_symmetry_space_group_name_Hall '-P 2ybc'
_symmetry_space_group_name_H-M 'P 1 21/c 1'
_atom_sites_solution_hydrogens geom
_atom_sites_solution_primary direct
_atom_sites_solution_secondary difmap
_cell_angle_alpha 90
_cell_angle_beta 107.158(3)
_cell_angle_gamma 90
_cell_formula_units_Z 2
_cell_length_a 15.6263(11)
_cell_length_b 8.4904(4)
_cell_length_c 21.1602(11)
_cell_measurement_reflns_used 1601
_cell_measurement_temperature 150(2)
_cell_measurement_theta_max 24.41
_cell_measurement_theta_min 2.6
_cell_measurement_wavelength 0.71073
_cell_volume 2682.5(3)
_computing_cell_refinement 'Bruker APEX2 (Bruker, 2006)'
_computing_data_collection 'Bruker APEX2 (Bruker, 2006)'
_computing_data_reduction 'Bruker APEX2 (Bruker, 2006)'
_computing_molecular_graphics 'Ortep-3 for Windows (Farrugia, 1997)'
_computing_publication_material
;
           WinGX publication routines (Farrugia, 2012),
           CRYSCAL (T. Roisnel, local program)
;
_computing_structure_refinement 'SHELXL-97 (Sheldrick, 1997)'
_computing_structure_solution 'SIR97 (Altomare et al., 1999)'
_diffrn_ambient_temperature 150(2)
_diffrn_detector 'CCD plate'
_diffrn_measured_fraction_theta_full 0.998
_diffrn_measured_fraction_theta_max 0.998
_diffrn_measurement_device_type 'APEXII, Bruker-AXS'
_diffrn_measurement_method 'CCD rotation images, thin slices'
_diffrn_radiation_monochromator graphite
_diffrn_radiation_probe x-ray
_diffrn_radiation_type MoK\a
_diffrn_radiation_wavelength 0.71073
_diffrn_reflns_av_R_equivalents 0.0713
_diffrn_reflns_av_unetI/netI 0.0703
_diffrn_reflns_limit_h_max 20
_diffrn_reflns_limit_h_min -20
_diffrn_reflns_limit_k_max 11
_diffrn_reflns_limit_k_min -10
_diffrn_reflns_limit_l_max 27
_diffrn_reflns_limit_l_min -26
_diffrn_reflns_number 23307
_diffrn_reflns_theta_full 27.48
_diffrn_reflns_theta_max 27.48
_diffrn_reflns_theta_min 3.07
_exptl_absorpt_coefficient_mu 1.135
_exptl_absorpt_correction_T_max 0.934
_exptl_absorpt_correction_T_min 0.781
_exptl_absorpt_correction_type multi-scan
_exptl_absorpt_process_details
;
  [Sheldrick, G.M. (2002). SADABS Bruker AXS Inc., Madison, Wisconsin, USA]
;
_exptl_crystal_colour colourless
_exptl_crystal_density_diffrn 1.37
_exptl_crystal_density_method 'not measured'
_exptl_crystal_description stick
_exptl_crystal_F_000 1144
_exptl_crystal_size_max 0.2
_exptl_crystal_size_mid 0.08
_exptl_crystal_size_min 0.06
_refine_diff_density_max 0.557
_refine_diff_density_min -0.529
_refine_diff_density_rms 0.106
_refine_ls_extinction_method none
_refine_ls_goodness_of_fit_ref 1.028
_refine_ls_hydrogen_treatment constr
_refine_ls_matrix_type full
_refine_ls_number_parameters 272
_refine_ls_number_reflns 6117
_refine_ls_number_restraints 0
_refine_ls_restrained_S_all 1.028
_refine_ls_R_factor_all 0.0577
_refine_ls_R_factor_gt 0.0394
_refine_ls_shift/su_max 0.015
_refine_ls_shift/su_mean 0
_refine_ls_structure_factor_coef Fsqd
_refine_ls_weighting_details 'calc w=1/[\s^2^(Fo^2^)+(0.0175P)^2^+0.0000P] where P=(Fo^2^+2Fc^2^)/3'
_refine_ls_weighting_scheme calc
_refine_ls_wR_factor_gt 0.0693
_refine_ls_wR_factor_ref 0.0754
_reflns_number_gt 4714
_reflns_number_total 6117
_reflns_threshold_expression >2sigma(I)
_cod_data_source_file c4dt02252a2.cif
_cod_data_source_block 12
_cod_depositor_comments 'Adding full bibliography for 7032488--7032503.cif.'
_cod_original_sg_symbol_H-M 'P 21/c'
_cod_database_code 7032495

loop_
_symmetry_equiv_pos_as_xyz
'x, y, z'
'-x, y+1/2, -z+1/2'
'-x, -y, -z'
'x, -y-1/2, z-1/2'

loop_
_atom_site_label
_atom_site_type_symbol
_atom_site_fract_x
_atom_site_fract_y
_atom_site_fract_z
_atom_site_U_iso_or_equiv
_atom_site_adp_type
_atom_site_occupancy
_atom_site_symmetry_multiplicity
_atom_site_calc_flag
_atom_site_refinement_flags
Sn1 Sn 0.093973(15) -0.12927(2) 0.533052(10) 0.01738(7) Uani 1 1 d .
Si1 Si 0.12077(7) 0.08901(11) 0.68009(4) 0.0241(2) Uani 1 1 d .
Si2 Si 0.20350(6) -0.22583(11) 0.68251(4) 0.0201(2) Uani 1 1 d .
S1 S 0.26299(6) 0.02489(10) 0.50083(4) 0.0242(2) Uani 1 1 d .
O1 O 0.05701(14) 0.0994(2) 0.48796(10) 0.0203(5) Uani 1 1 d .
C2 C 0.1112(2) 0.2077(4) 0.46392(16) 0.0254(8) Uani 1 1 d .
C3 C 0.0745(2) 0.3737(4) 0.4641(2) 0.0405(10) Uani 1 1 d .
H3A H 0.0125 0.3774 0.4356 0.061 Uiso 1 1 calc R
H3B H 0.1111 0.4477 0.4476 0.061 Uiso 1 1 calc R
H3C H 0.0764 0.4028 0.5093 0.061 Uiso 1 1 calc R
C4 C 0.1090(2) 0.1623(4) 0.39354(16) 0.0371(10) Uani 1 1 d .
H4A H 0.1282 0.0526 0.3929 0.056 Uiso 1 1 calc R
H4B H 0.1494 0.2312 0.3786 0.056 Uiso 1 1 calc R
H4C H 0.0479 0.1741 0.364 0.056 Uiso 1 1 calc R
C5 C 0.2072(2) 0.2065(4) 0.51151(17) 0.0260(8) Uani 1 1 d .
H5A H 0.2053 0.2148 0.5577 0.031 Uiso 1 1 calc R
H5B H 0.2409 0.298 0.5023 0.031 Uiso 1 1 calc R
C6 C 0.3632(2) 0.0262(4) 0.56815(15) 0.0249(8) Uani 1 1 d .
C7 C 0.3864(2) 0.1560(4) 0.60836(16) 0.0320(9) Uani 1 1 d .
H7 H 0.3523 0.25 0.5972 0.038 Uiso 1 1 calc R
C8 C 0.4607(2) 0.1514(5) 0.66642(18) 0.0392(10) Uani 1 1 d .
H8 H 0.4771 0.243 0.693 0.047 Uiso 1 1 calc R
C9 C 0.5081(3) 0.0175(5) 0.68393(18) 0.0437(11) Uani 1 1 d .
H9 H 0.5556 0.0146 0.7241 0.052 Uiso 1 1 calc R
C10 C 0.4889(2) -0.1181(5) 0.64409(17) 0.0353(9) Uani 1 1 d .
C11 C 0.5362(3) -0.2614(6) 0.6629(2) 0.0508(12) Uani 1 1 d .
H11 H 0.583 -0.2658 0.7035 0.061 Uiso 1 1 calc R
C12 C 0.5165(3) -0.3919(6) 0.6248(2) 0.0564(13) Uani 1 1 d .
H12 H 0.5465 -0.4881 0.6401 0.068 Uiso 1 1 calc R
C13 C 0.4520(3) -0.3859(5) 0.56284(19) 0.0445(11) Uani 1 1 d .
H13 H 0.4404 -0.4772 0.5357 0.053 Uiso 1 1 calc R
C14 C 0.4052(2) -0.2501(4) 0.54072(17) 0.0301(9) Uani 1 1 d .
C15 C 0.4181(2) -0.1133(4) 0.58265(15) 0.0249(8) Uani 1 1 d .
N16 N 0.34424(19) -0.2358(3) 0.47669(13) 0.0286(7) Uani 1 1 d .
C17 C 0.2930(3) -0.3760(4) 0.4492(2) 0.0486(11) Uani 1 1 d .
H17A H 0.3326 -0.4534 0.4378 0.073 Uiso 1 1 calc R
H17B H 0.245 -0.3474 0.4093 0.073 Uiso 1 1 calc R
H17C H 0.2669 -0.4214 0.4819 0.073 Uiso 1 1 calc R
C18 C 0.3831(3) -0.1602(5) 0.42965(17) 0.0427(11) Uani 1 1 d .
H18A H 0.4125 -0.0619 0.4487 0.064 Uiso 1 1 calc R
H18B H 0.3356 -0.137 0.3887 0.064 Uiso 1 1 calc R
H18C H 0.4272 -0.2308 0.42 0.064 Uiso 1 1 calc R
N20 N 0.13822(17) -0.0749(3) 0.63675(12) 0.0181(6) Uani 1 1 d .
C21 C 0.0271(2) 0.2196(4) 0.63373(17) 0.0367(10) Uani 1 1 d .
H21A H 0.0402 0.2616 0.5945 0.055 Uiso 1 1 calc R
H21B H 0.0205 0.3068 0.6623 0.055 Uiso 1 1 calc R
H21C H -0.0287 0.1588 0.6201 0.055 Uiso 1 1 calc R
C22 C 0.2221(2) 0.2197(4) 0.70607(18) 0.0379(10) Uani 1 1 d .
H22A H 0.2754 0.1592 0.7059 0.057 Uiso 1 1 calc R
H22B H 0.2291 0.26 0.7507 0.057 Uiso 1 1 calc R
H22C H 0.2146 0.3082 0.6752 0.057 Uiso 1 1 calc R
C23 C 0.0919(3) 0.0329(4) 0.75721(16) 0.0371(10) Uani 1 1 d .
H23A H 0.0423 -0.0427 0.7461 0.056 Uiso 1 1 calc R
H23B H 0.0741 0.1272 0.7769 0.056 Uiso 1 1 calc R
H23C H 0.1443 -0.015 0.7889 0.056 Uiso 1 1 calc R
C24 C 0.1413(2) -0.3520(4) 0.72668(17) 0.0344(9) Uani 1 1 d .
H24A H 0.1181 -0.2862 0.756 0.052 Uiso 1 1 calc R
H24B H 0.1819 -0.4316 0.7529 0.052 Uiso 1 1 calc R
H24C H 0.0913 -0.4042 0.6943 0.052 Uiso 1 1 calc R
C25 C 0.3067(2) -0.1530(4) 0.74593(16) 0.0326(9) Uani 1 1 d .
H25A H 0.3436 -0.0936 0.724 0.049 Uiso 1 1 calc R
H25B H 0.3409 -0.2428 0.7696 0.049 Uiso 1 1 calc R
H25C H 0.2896 -0.0843 0.7774 0.049 Uiso 1 1 calc R
C26 C 0.2457(2) -0.3643(4) 0.62916(16) 0.0284(8) Uani 1 1 d .
H26A H 0.1952 -0.4234 0.6004 0.043 Uiso 1 1 calc R
H26B H 0.2887 -0.4379 0.6573 0.043 Uiso 1 1 calc R
H26C H 0.2751 -0.304 0.602 0.043 Uiso 1 1 calc R

loop_
_atom_site_aniso_label
_atom_site_aniso_U_11
_atom_site_aniso_U_22
_atom_site_aniso_U_33
_atom_site_aniso_U_23
_atom_site_aniso_U_13
_atom_site_aniso_U_12
Sn1 0.01762(12) 0.01508(12) 0.01708(12) -0.00011(9) 0.00145(9) 0.00209(10)
Si1 0.0267(6) 0.0205(5) 0.0215(5) -0.0034(4) 0.0016(4) 0.0048(4)
Si2 0.0199(5) 0.0198(5) 0.0192(5) 0.0028(4) 0.0037(4) 0.0024(4)
S1 0.0172(5) 0.0271(5) 0.0246(4) 0.0015(4) 0.0006(4) 0.0001(4)
O1 0.0163(12) 0.0185(12) 0.0234(12) 0.0068(9) 0.0015(10) 0.0008(9)
C2 0.0164(18) 0.025(2) 0.031(2) 0.0103(15) 0.0017(15) -0.0023(15)
C3 0.026(2) 0.019(2) 0.074(3) 0.015(2) 0.011(2) 0.0037(17)
C4 0.025(2) 0.051(3) 0.032(2) 0.0210(19) 0.0030(17) -0.0006(18)
C5 0.0170(18) 0.0201(19) 0.039(2) 0.0026(15) 0.0045(16) -0.0034(15)
C6 0.0174(18) 0.034(2) 0.0222(18) 0.0028(15) 0.0050(15) -0.0056(16)
C7 0.0181(19) 0.046(2) 0.031(2) -0.0002(18) 0.0057(16) -0.0061(17)
C8 0.030(2) 0.053(3) 0.033(2) -0.0074(19) 0.0065(18) -0.016(2)
C9 0.022(2) 0.085(4) 0.020(2) 0.008(2) 0.0005(17) -0.005(2)
C10 0.020(2) 0.060(3) 0.027(2) 0.009(2) 0.0106(16) -0.002(2)
C11 0.030(2) 0.081(4) 0.038(3) 0.027(2) 0.007(2) 0.022(2)
C12 0.053(3) 0.069(3) 0.051(3) 0.026(3) 0.020(2) 0.035(3)
C13 0.044(3) 0.051(3) 0.045(2) 0.010(2) 0.023(2) 0.018(2)
C14 0.022(2) 0.041(2) 0.034(2) 0.0108(18) 0.0174(17) 0.0075(17)
C15 0.0164(18) 0.039(2) 0.0207(17) 0.0103(16) 0.0070(14) -0.0001(16)
N16 0.0285(18) 0.0330(18) 0.0250(16) -0.0003(13) 0.0090(14) -0.0001(14)
C17 0.058(3) 0.039(3) 0.050(3) -0.011(2) 0.018(2) -0.008(2)
C18 0.046(3) 0.057(3) 0.030(2) 0.0067(19) 0.0180(19) -0.003(2)
N20 0.0206(15) 0.0163(14) 0.0157(13) 0.0002(11) 0.0025(12) 0.0031(11)
C21 0.046(3) 0.030(2) 0.028(2) -0.0091(16) 0.0010(18) 0.0106(19)
C22 0.037(2) 0.028(2) 0.040(2) -0.0106(18) -0.0019(19) -0.0017(18)
C23 0.047(3) 0.039(2) 0.026(2) -0.0074(17) 0.0111(18) 0.012(2)
C24 0.041(2) 0.025(2) 0.040(2) 0.0056(17) 0.0164(18) 0.0009(18)
C25 0.028(2) 0.032(2) 0.031(2) 0.0037(16) -0.0026(16) 0.0042(17)
C26 0.033(2) 0.0220(19) 0.0294(19) 0.0022(15) 0.0082(16) 0.0082(17)

loop_
_atom_type_symbol
_atom_type_description
_atom_type_scat_dispersion_real
_atom_type_scat_dispersion_imag
_atom_type_scat_source
C C 0.0033 0.0016 'International Tables Vol C Tables 4.2.6.8 and 6.1.1.4'
H H 0 0 'International Tables Vol C Tables 4.2.6.8 and 6.1.1.4'
N N 0.0061 0.0033 'International Tables Vol C Tables 4.2.6.8 and 6.1.1.4'
O O 0.0106 0.006 'International Tables Vol C Tables 4.2.6.8 and 6.1.1.4'
Si Si 0.0817 0.0704 'International Tables Vol C Tables 4.2.6.8 and 6.1.1.4'
S S 0.1246 0.1234 'International Tables Vol C Tables 4.2.6.8 and 6.1.1.4'
Sn Sn -0.6537 1.4246 'International Tables Vol C Tables 4.2.6.8 and 6.1.1.4'

loop_
_geom_angle_atom_site_label_1
_geom_angle_atom_site_label_2
_geom_angle_atom_site_label_3
_geom_angle
_geom_angle_site_symmetry_3
N20 Sn1 O1 102.77(8) .
N20 Sn1 O1 100.25(9) 3_556
O1 Sn1 O1 71.86(9) 3_556
N20 Si1 C21 114.85(14) .
N20 Si1 C23 111.85(14) .
C21 Si1 C23 104.76(17) .
N20 Si1 C22 112.27(15) .
C21 Si1 C22 105.41(17) .
C23 Si1 C22 107.06(17) .
N20 Si2 C24 113.16(15) .
N20 Si2 C25 113.22(14) .
C24 Si2 C25 107.19(16) .
N20 Si2 C26 112.20(13) .
C24 Si2 C26 105.53(16) .
C25 Si2 C26 104.88(16) .
C6 S1 C5 103.66(16) .
C2 O1 Sn1 128.27(19) .
C2 O1 Sn1 122.83(18) 3_556
Sn1 O1 Sn1 108.14(9) 3_556
O1 C2 C3 109.2(3) .
O1 C2 C4 109.6(3) .
C3 C2 C4 109.6(3) .
O1 C2 C5 109.0(3) .
C3 C2 C5 107.4(3) .
C4 C2 C5 111.9(3) .
C2 C3 H3A 109.5 .
C2 C3 H3B 109.5 .
H3A C3 H3B 109.5 .
C2 C3 H3C 109.5 .
H3A C3 H3C 109.5 .
H3B C3 H3C 109.5 .
C2 C4 H4A 109.5 .
C2 C4 H4B 109.5 .
H4A C4 H4B 109.5 .
C2 C4 H4C 109.5 .
H4A C4 H4C 109.5 .
H4B C4 H4C 109.5 .
C2 C5 S1 109.5(2) .
C2 C5 H5A 109.8 .
S1 C5 H5A 109.8 .
C2 C5 H5B 109.8 .
S1 C5 H5B 109.8 .
H5A C5 H5B 108.2 .
C7 C6 C15 119.7(3) .
C7 C6 S1 120.7(3) .
C15 C6 S1 119.5(3) .
C6 C7 C8 120.8(4) .
C6 C7 H7 119.6 .
C8 C7 H7 119.6 .
C9 C8 C7 120.2(4) .
C9 C8 H8 119.9 .
C7 C8 H8 119.9 .
C8 C9 C10 121.5(4) .
C8 C9 H9 119.2 .
C10 C9 H9 119.2 .
C9 C10 C11 122.2(4) .
C9 C10 C15 119.4(4) .
C11 C10 C15 118.5(4) .
C12 C11 C10 121.8(4) .
C12 C11 H11 119.1 .
C10 C11 H11 119.1 .
C11 C12 C13 120.2(4) .
C11 C12 H12 119.9 .
C13 C12 H12 119.9 .
C14 C13 C12 121.0(4) .
C14 C13 H13 119.5 .
C12 C13 H13 119.5 .
C13 C14 N16 122.7(4) .
C13 C14 C15 120.3(3) .
N16 C14 C15 117.0(3) .
C10 C15 C14 117.7(3) .
C10 C15 C6 117.8(3) .
C14 C15 C6 124.5(3) .
C14 N16 C17 116.7(3) .
C14 N16 C18 113.2(3) .
C17 N16 C18 112.1(3) .
N16 C17 H17A 109.5 .
N16 C17 H17B 109.5 .
H17A C17 H17B 109.5 .
N16 C17 H17C 109.5 .
H17A C17 H17C 109.5 .
H17B C17 H17C 109.5 .
N16 C18 H18A 109.5 .
N16 C18 H18B 109.5 .
H18A C18 H18B 109.5 .
N16 C18 H18C 109.5 .
H18A C18 H18C 109.5 .
H18B C18 H18C 109.5 .
Si1 N20 Si2 117.02(14) .
Si1 N20 Sn1 131.33(13) .
Si2 N20 Sn1 111.64(12) .
Si1 C21 H21A 109.5 .
Si1 C21 H21B 109.5 .
H21A C21 H21B 109.5 .
Si1 C21 H21C 109.5 .
H21A C21 H21C 109.5 .
H21B C21 H21C 109.5 .
Si1 C22 H22A 109.5 .
Si1 C22 H22B 109.5 .
H22A C22 H22B 109.5 .
Si1 C22 H22C 109.5 .
H22A C22 H22C 109.5 .
H22B C22 H22C 109.5 .
Si1 C23 H23A 109.5 .
Si1 C23 H23B 109.5 .
H23A C23 H23B 109.5 .
Si1 C23 H23C 109.5 .
H23A C23 H23C 109.5 .
H23B C23 H23C 109.5 .
Si2 C24 H24A 109.5 .
Si2 C24 H24B 109.5 .
H24A C24 H24B 109.5 .
Si2 C24 H24C 109.5 .
H24A C24 H24C 109.5 .
H24B C24 H24C 109.5 .
Si2 C25 H25A 109.5 .
Si2 C25 H25B 109.5 .
H25A C25 H25B 109.5 .
Si2 C25 H25C 109.5 .
H25A C25 H25C 109.5 .
H25B C25 H25C 109.5 .
Si2 C26 H26A 109.5 .
Si2 C26 H26B 109.5 .
H26A C26 H26B 109.5 .
Si2 C26 H26C 109.5 .
H26A C26 H26C 109.5 .
H26B C26 H26C 109.5 .

loop_
_geom_bond_atom_site_label_1
_geom_bond_atom_site_label_2
_geom_bond_distance
_geom_bond_site_symmetry_2
Sn1 N20 2.147(2) .
Sn1 O1 2.165(2) .
Sn1 O1 2.282(2) 3_556
Si1 N20 1.732(3) .
Si1 C21 1.868(3) .
Si1 C23 1.878(3) .
Si1 C22 1.878(4) .
Si2 N20 1.743(3) .
Si2 C24 1.871(3) .
Si2 C25 1.873(3) .
Si2 C26 1.879(3) .
S1 C6 1.780(3) .
S1 C5 1.818(3) .
O1 C2 1.441(4) .
O1 Sn1 2.282(2) 3_556
C2 C3 1.522(4) .
C2 C4 1.529(5) .
C2 C5 1.540(4) .
C3 H3A 0.98 .
C3 H3B 0.98 .
C3 H3C 0.98 .
C4 H4A 0.98 .
C4 H4B 0.98 .
C4 H4C 0.98 .
C5 H5A 0.99 .
C5 H5B 0.99 .
C6 C7 1.374(4) .
C6 C15 1.442(5) .
C7 C8 1.420(5) .
C7 H7 0.95 .
C8 C9 1.348(5) .
C8 H8 0.95 .
C9 C10 1.406(5) .
C9 H9 0.95 .
C10 C11 1.418(5) .
C10 C15 1.438(5) .
C11 C12 1.352(6) .
C11 H11 0.95 .
C12 C13 1.399(5) .
C12 H12 0.95 .
C13 C14 1.371(5) .
C13 H13 0.95 .
C14 N16 1.413(4) .
C14 C15 1.439(5) .
N16 C17 1.457(4) .
N16 C18 1.459(4) .
C17 H17A 0.98 .
C17 H17B 0.98 .
C17 H17C 0.98 .
C18 H18A 0.98 .
C18 H18B 0.98 .
C18 H18C 0.98 .
C21 H21A 0.98 .
C21 H21B 0.98 .
C21 H21C 0.98 .
C22 H22A 0.98 .
C22 H22B 0.98 .
C22 H22C 0.98 .
C23 H23A 0.98 .
C23 H23B 0.98 .
C23 H23C 0.98 .
C24 H24A 0.98 .
C24 H24B 0.98 .
C24 H24C 0.98 .
C25 H25A 0.98 .
C25 H25B 0.98 .
C25 H25C 0.98 .
C26 H26A 0.98 .
C26 H26B 0.98 .
C26 H26C 0.98 .

loop_
_geom_torsion_atom_site_label_1
_geom_torsion_atom_site_label_2
_geom_torsion_atom_site_label_3
_geom_torsion_atom_site_label_4
_geom_torsion
_geom_torsion_site_symmetry_1
_geom_torsion_site_symmetry_4
N20 Sn1 O1 C2 93.1(2) . .
O1 Sn1 O1 C2 -170.2(3) 3_556 .
N20 Sn1 O1 Sn1 -96.76(10) . 3_556
O1 Sn1 O1 Sn1 0 3_556 3_556
Sn1 O1 C2 C3 -156.0(2) . .
Sn1 O1 C2 C3 35.1(3) 3_556 .
Sn1 O1 C2 C4 83.9(3) . .
Sn1 O1 C2 C4 -85.0(3) 3_556 .
Sn1 O1 C2 C5 -39.0(4) . .
Sn1 O1 C2 C5 152.2(2) 3_556 .
O1 C2 C5 S1 73.5(3) . .
C3 C2 C5 S1 -168.3(2) . .
C4 C2 C5 S1 -47.9(3) . .
C6 S1 C5 C2 -170.0(2) . .
C5 S1 C6 C7 -7.2(3) . .
C5 S1 C6 C15 169.5(3) . .
C15 C6 C7 C8 -3.9(5) . .
S1 C6 C7 C8 172.8(3) . .
C6 C7 C8 C9 -2.0(6) . .
C7 C8 C9 C10 3.4(6) . .
C8 C9 C10 C11 -177.8(4) . .
C8 C9 C10 C15 1.1(6) . .
C9 C10 C11 C12 179.1(4) . .
C15 C10 C11 C12 0.1(6) . .
C10 C11 C12 C13 4.3(7) . .
C11 C12 C13 C14 -2.5(7) . .
C12 C13 C14 N16 175.4(4) . .
C12 C13 C14 C15 -3.6(6) . .
C9 C10 C15 C14 175.1(3) . .
C11 C10 C15 C14 -6.0(5) . .
C9 C10 C15 C6 -6.8(5) . .
C11 C10 C15 C6 172.2(3) . .
C13 C14 C15 C10 7.7(5) . .
N16 C14 C15 C10 -171.3(3) . .
C13 C14 C15 C6 -170.3(3) . .
N16 C14 C15 C6 10.7(5) . .
C7 C6 C15 C10 8.1(5) . .
S1 C6 C15 C10 -168.6(2) . .
C7 C6 C15 C14 -173.8(3) . .
S1 C6 C15 C14 9.4(5) . .
C13 C14 N16 C17 34.7(5) . .
C15 C14 N16 C17 -146.3(3) . .
C13 C14 N16 C18 -97.7(4) . .
C15 C14 N16 C18 81.3(4) . .
C21 Si1 N20 Si2 -163.99(18) . .
C23 Si1 N20 Si2 -44.8(2) . .
C22 Si1 N20 Si2 75.6(2) . .
C21 Si1 N20 Sn1 16.6(3) . .
C23 Si1 N20 Sn1 135.9(2) . .
C22 Si1 N20 Sn1 -103.8(2) . .
C24 Si2 N20 Si1 78.1(2) . .
C25 Si2 N20 Si1 -44.2(2) . .
C26 Si2 N20 Si1 -162.66(17) . .
C24 Si2 N20 Sn1 -102.45(17) . .
C25 Si2 N20 Sn1 135.32(16) . .
C26 Si2 N20 Sn1 16.84(19) . .
O1 Sn1 N20 Si1 18.0(2) . .
O1 Sn1 N20 Si1 -55.5(2) 3_556 .
O1 Sn1 N20 Si2 -161.35(13) . .
O1 Sn1 N20 Si2 125.12(13) 3_556 .
